data_7123128
loop_
_publ_author_name
'Simpkins, N. S.'
'Peczkowski, Gary R.'
'Craven, Philip'
'Stead, Darren'

_publ_section_title
;
 2,7-Diazabicyclo[2.2.1]heptanes: Novel Asymmetric Access and Controlled
 Bridge-Opening
;
_journal_name_full 'Chemical Communications'
_journal_paper_doi 10.1039/C8CC10263E
_journal_year 2019
_chemical_formula_moiety 'C26 H26 N2 O'
_chemical_formula_sum 'C26 H26 N2 O'
_chemical_formula_weight 382.49
_space_group_crystal_system triclinic
_space_group_IT_number 2
_space_group_name_Hall '-P 1'
_space_group_name_H-M_alt 'P -1'
_symmetry_space_group_name_Hall '-P 1'
_symmetry_space_group_name_H-M 'P -1'
_atom_sites_solution_hydrogens geom
_atom_sites_solution_primary direct
_audit_creation_date 2017-10-24
_audit_creation_method
;
Olex2 1.2
(compiled 2017.08.10 svn.r3458 for OlexSys, GUI svn.r5381)
;
_audit_update_record
;
2018-11-21 deposited with the CCDC.    2019-03-08 downloaded from the CCDC.
;
_cell_angle_alpha 76.953(5)
_cell_angle_beta 64.440(6)
_cell_angle_gamma 72.474(4)
_cell_formula_units_Z 2
_cell_length_a 9.9803(5)
_cell_length_b 10.7055(5)
_cell_length_c 11.0770(7)
_cell_measurement_reflns_used 4124
_cell_measurement_temperature 100.01(10)
_cell_measurement_theta_max 29.1720
_cell_measurement_theta_min 4.1330
_cell_volume 1011.79(11)
_computing_cell_refinement 'CrysAlisPro 1.171.38.43f (Rigaku OD, 2015)'
_computing_data_collection 'CrysAlisPro 1.171.38.43f (Rigaku OD, 2015)'
_computing_data_reduction 'CrysAlisPro 1.171.38.43f (Rigaku OD, 2015)'
_computing_molecular_graphics 'Olex2 (Dolomanov et al., 2009)'
_computing_publication_material 'Olex2 (Dolomanov et al., 2009)'
_computing_structure_refinement 'ShelXL (Sheldrick, 2015)'
_computing_structure_solution 'ShelXS (Sheldrick, 2008)'
_diffrn_ambient_environment N~2~
_diffrn_ambient_temperature 100.01(10)
_diffrn_detector 'CCD plate'
_diffrn_detector_area_resol_mean 5.1768
_diffrn_detector_type Atlas
_diffrn_measured_fraction_theta_full 0.997
_diffrn_measured_fraction_theta_max 0.992
_diffrn_measurement_details
;
List of Runs (angles in degrees, time in seconds):

  # Type    Start    End  Width  t~exp~   \w     \q     \k     \f   Frames
#--------------------------------------------------------------------------
  1  \w    -13.00  80.00   1.00    9.56    --   10.48  57.00-120.00   93
  2  \w     -9.00  71.00   1.00    9.56    --   10.48  77.00   0.00   80
  3  \w    -58.00  36.00   1.00    9.56    --   10.48 -57.00  90.00   94
  4  \w     15.00  40.00   1.00    9.56    --   10.48 -99.00   0.00   25
;
_diffrn_measurement_device 'four-circle diffractometer'
_diffrn_measurement_device_type 'SuperNova, Dual, Cu at zero, Atlas'
_diffrn_measurement_method '\w scans'
_diffrn_orient_matrix_type 'CrysAlisPro convention (1999,Acta A55,543-557)'
_diffrn_orient_matrix_UB_11 -0.0766569000
_diffrn_orient_matrix_UB_12 0.0213456000
_diffrn_orient_matrix_UB_13 0.0450088000
_diffrn_orient_matrix_UB_21 -0.0261211000
_diffrn_orient_matrix_UB_22 -0.0131833000
_diffrn_orient_matrix_UB_23 -0.0450490000
_diffrn_orient_matrix_UB_31 0.0003168000
_diffrn_orient_matrix_UB_32 -0.0652596000
_diffrn_orient_matrix_UB_33 0.0323458000
_diffrn_radiation_monochromator mirror
_diffrn_radiation_probe x-ray
_diffrn_radiation_type MoK\a
_diffrn_radiation_wavelength 0.71073
_diffrn_reflns_av_R_equivalents 0.0201
_diffrn_reflns_av_unetI/netI 0.0362
_diffrn_reflns_Laue_measured_fraction_full 0.997
_diffrn_reflns_Laue_measured_fraction_max 0.992
_diffrn_reflns_limit_h_max 11
_diffrn_reflns_limit_h_min -12
_diffrn_reflns_limit_k_max 13
_diffrn_reflns_limit_k_min -13
_diffrn_reflns_limit_l_max 13
_diffrn_reflns_limit_l_min -14
_diffrn_reflns_number 8126
_diffrn_reflns_point_group_measured_fraction_full 0.997
_diffrn_reflns_point_group_measured_fraction_max 0.992
_diffrn_reflns_theta_full 25.242
_diffrn_reflns_theta_max 26.731
_diffrn_reflns_theta_min 3.606
_diffrn_source 'micro-focus sealed X-ray tube'
_diffrn_source_type 'SuperNova (Mo) X-ray Source'
_exptl_absorpt_coefficient_mu 0.076
_exptl_absorpt_correction_T_max 1.000
_exptl_absorpt_correction_T_min 0.753
_exptl_absorpt_correction_type gaussian
_exptl_absorpt_process_details
;
CrysAlisPro 1.171.38.43f (Rigaku Oxford Diffraction, 2015)
Numerical absorption correction based on gaussian integration over
            a multifaceted crystal model
Empirical absorption correction using spherical harmonics,
 implemented in SCALE3 ABSPACK scaling algorithm.
;
_exptl_crystal_colour colourless
_exptl_crystal_colour_primary colourless
_exptl_crystal_density_diffrn 1.255
_exptl_crystal_description block
_exptl_crystal_F_000 408
_exptl_crystal_size_max 0.248
_exptl_crystal_size_mid 0.227
_exptl_crystal_size_min 0.125
_refine_diff_density_max 0.266
_refine_diff_density_min -0.245
_refine_diff_density_rms 0.046
_refine_ls_extinction_method none
_refine_ls_goodness_of_fit_ref 1.062
_refine_ls_hydrogen_treatment constr
_refine_ls_matrix_type full
_refine_ls_number_parameters 263
_refine_ls_number_reflns 4266
_refine_ls_number_restraints 0
_refine_ls_restrained_S_all 1.062
_refine_ls_R_factor_all 0.0546
_refine_ls_R_factor_gt 0.0451
_refine_ls_shift/su_max 0.000
_refine_ls_shift/su_mean 0.000
_refine_ls_structure_factor_coef Fsqd
_refine_ls_weighting_details 'w=1/[\s^2^(Fo^2^)+(0.0311P)^2^+0.6290P] where P=(Fo^2^+2Fc^2^)/3'
_refine_ls_weighting_scheme calc
_refine_ls_wR_factor_gt 0.0999
_refine_ls_wR_factor_ref 0.1063
_reflns_Friedel_coverage 0.000
_reflns_number_gt 3616
_reflns_number_total 4266
_reflns_threshold_expression 'I > 2\s(I)'
_cod_data_source_file c8cc10263e3.cif
_cod_data_source_block 4a
_cod_original_cell_volume 1011.80(11)
_cod_database_code 7123128
_shelxl_version_number 2014/6
_chemical_oxdiff_formula 'C11 H10 N O'
_shelx_space_group_comment
;
The symmetry employed for this shelxl refinement is uniquely defined
by the following loop, which should always be used as a source of
symmetry information in preference to the above space-group names.
They are only intended as comments.
;
_reflns_odcompleteness_completeness 99.71
_reflns_odcompleteness_iscentric 1
_reflns_odcompleteness_theta 26.32
_olex2_refinement_description
;
1. Fixed Uiso
 At 1.2 times of:
  All C(H) groups, All C(H,H) groups
 At 1.5 times of:
  All C(H,H,H) groups
2.a Secondary CH2 refined with riding coordinates:
 C7(H7A,H7B), C8(H8A,H8B), C17(H17A,H17B), C24(H24A,H24B)
2.b Aromatic/amide H refined with riding coordinates:
 C12(H12), C13(H13), C14(H14), C15(H15), C16(H16), C19(H19), C20(H20),
 C21(H21), C22(H22), C23(H23), C26(H26), C27(H27), C28(H28), C29(H29), C30(H30)
2.c Idealised Me refined as rotating group:
 C10(H10A,H10B,H10C)
;
_olex2_submission_special_instructions 'No special instructions were received'
_oxdiff_exptl_absorpt_empirical_details
;
Empirical correction (ABSPACK) includes:
- Absorption correction using spherical harmonics
- Frame scaling
;
_oxdiff_exptl_absorpt_empirical_full_max 1.180
_oxdiff_exptl_absorpt_empirical_full_min 0.899

loop_
_space_group_symop_operation_xyz
'x, y, z'
'-x, -y, -z'

loop_
_atom_site_label
_atom_site_type_symbol
_atom_site_fract_x
_atom_site_fract_y
_atom_site_fract_z
_atom_site_U_iso_or_equiv
_atom_site_adp_type
_atom_site_occupancy
_atom_site_site_symmetry_order
_atom_site_calc_flag
_atom_site_refinement_flags_posn
C5 C 0.81492(17) 0.87755(14) 0.41320(14) 0.0159(3) Uani 1 1 d .
C6 C 0.92334(17) 0.84233(14) 0.26931(14) 0.0147(3) Uani 1 1 d .
C7 C 0.83542(18) 0.93449(15) 0.18308(15) 0.0182(3) Uani 1 1 d .
H7A H 0.8011 1.0243 0.2057 0.022 Uiso 1 1 calc R
H7B H 0.8984 0.9340 0.0876 0.022 Uiso 1 1 calc R
C8 C 0.69933(17) 0.87226(15) 0.22295(15) 0.0186(3) Uani 1 1 d .
H8A H 0.6028 0.9338 0.2632 0.022 Uiso 1 1 calc R
H8B H 0.7007 0.8423 0.1460 0.022 Uiso 1 1 calc R
C9 C 0.72777(17) 0.75564(15) 0.32623(14) 0.0166(3) Uani 1 1 d .
C10 C 0.64086(18) 0.65146(16) 0.35839(16) 0.0213(3) Uani 1 1 d .
H10A H 0.5333 0.6904 0.3939 0.032 Uiso 1 1 calc GR
H10B H 0.6657 0.5839 0.4239 0.032 Uiso 1 1 calc GR
H10C H 0.6681 0.6135 0.2779 0.032 Uiso 1 1 calc GR
C11 C 1.08885(17) 0.84564(14) 0.21724(15) 0.0158(3) Uani 1 1 d .
C12 C 1.18437(18) 0.81051(15) 0.08773(15) 0.0187(3) Uani 1 1 d .
H12 H 1.1453 0.7831 0.0382 0.022 Uiso 1 1 calc R
C13 C 1.33677(18) 0.81602(15) 0.03220(16) 0.0217(3) Uani 1 1 d .
H13 H 1.3993 0.7923 -0.0540 0.026 Uiso 1 1 calc R
C14 C 1.39564(18) 0.85705(16) 0.10561(17) 0.0238(4) Uani 1 1 d .
H14 H 1.4973 0.8621 0.0683 0.029 Uiso 1 1 calc R
C15 C 1.30237(19) 0.89046(16) 0.23461(17) 0.0244(4) Uani 1 1 d .
H15 H 1.3419 0.9173 0.2841 0.029 Uiso 1 1 calc R
C16 C 1.14969(18) 0.88410(15) 0.29062(15) 0.0193(3) Uani 1 1 d .
H16 H 1.0881 0.9057 0.3777 0.023 Uiso 1 1 calc R
C17 C 0.96351(17) 0.59886(14) 0.33801(14) 0.0164(3) Uani 1 1 d .
H17A H 0.8953 0.5924 0.4323 0.020 Uiso 1 1 calc R
H17B H 1.0588 0.6104 0.3324 0.020 Uiso 1 1 calc R
C18 C 0.99364(16) 0.47240(14) 0.28164(15) 0.0156(3) Uani 1 1 d .
C19 C 1.06659(17) 0.46611(15) 0.14307(15) 0.0190(3) Uani 1 1 d .
H19 H 1.0901 0.5415 0.0855 0.023 Uiso 1 1 calc R
C20 C 1.10446(19) 0.34876(16) 0.09023(16) 0.0231(4) Uani 1 1 d .
H20 H 1.1532 0.3461 -0.0024 0.028 Uiso 1 1 calc R
C21 C 1.07052(19) 0.23551(16) 0.17395(17) 0.0233(4) Uani 1 1 d .
H21 H 1.0970 0.1567 0.1381 0.028 Uiso 1 1 calc R
C22 C 0.99655(19) 0.24062(15) 0.31197(16) 0.0218(3) Uani 1 1 d .
H22 H 0.9731 0.1650 0.3690 0.026 Uiso 1 1 calc R
C23 C 0.95754(17) 0.35820(15) 0.36508(15) 0.0178(3) Uani 1 1 d .
H23 H 0.9066 0.3610 0.4576 0.021 Uiso 1 1 calc R
C24 C 0.55712(17) 0.84362(15) 0.56042(15) 0.0190(3) Uani 1 1 d .
H24A H 0.4772 0.8802 0.5261 0.023 Uiso 1 1 calc R
H24B H 0.5592 0.9107 0.6052 0.023 Uiso 1 1 calc R
C25 C 0.51783(17) 0.72651(15) 0.66258(14) 0.0174(3) Uani 1 1 d .
C26 C 0.37156(17) 0.70580(15) 0.71127(15) 0.0183(3) Uani 1 1 d .
H26 H 0.3005 0.7620 0.6783 0.022 Uiso 1 1 calc R
C27 C 0.33097(18) 0.60143(15) 0.80895(15) 0.0198(3) Uani 1 1 d .
H27 H 0.2323 0.5891 0.8425 0.024 Uiso 1 1 calc R
C28 C 0.43704(19) 0.51591(16) 0.85624(15) 0.0218(3) Uani 1 1 d .
H28 H 0.4103 0.4453 0.9206 0.026 Uiso 1 1 calc R
C29 C 0.58387(19) 0.53570(16) 0.80731(15) 0.0223(3) Uani 1 1 d .
H29 H 0.6555 0.4781 0.8387 0.027 Uiso 1 1 calc R
C30 C 0.62349(18) 0.64147(15) 0.71155(15) 0.0196(3) Uani 1 1 d .
H30 H 0.7212 0.6554 0.6801 0.023 Uiso 1 1 calc R
N1 N 0.89522(14) 0.71439(12) 0.26510(12) 0.0147(3) Uani 1 1 d .
N4 N 0.70290(14) 0.81290(12) 0.44745(12) 0.0168(3) Uani 1 1 d .
O5 O 0.81706(13) 0.95466(11) 0.47798(11) 0.0209(3) Uani 1 1 d .

loop_
_atom_site_aniso_label
_atom_site_aniso_U_11
_atom_site_aniso_U_22
_atom_site_aniso_U_33
_atom_site_aniso_U_23
_atom_site_aniso_U_13
_atom_site_aniso_U_12
C5 0.0179(7) 0.0133(7) 0.0145(7) -0.0001(6) -0.0067(6) -0.0017(6)
C6 0.0177(7) 0.0122(7) 0.0144(7) -0.0013(5) -0.0062(6) -0.0038(6)
C7 0.0203(8) 0.0166(7) 0.0162(7) -0.0013(6) -0.0075(6) -0.0020(6)
C8 0.0169(8) 0.0193(8) 0.0187(7) -0.0056(6) -0.0076(6) 0.0005(6)
C9 0.0158(7) 0.0179(7) 0.0161(7) -0.0051(6) -0.0060(6) -0.0021(6)
C10 0.0190(8) 0.0217(8) 0.0240(8) -0.0064(6) -0.0069(7) -0.0054(7)
C11 0.0182(8) 0.0099(7) 0.0176(7) 0.0010(5) -0.0069(6) -0.0028(6)
C12 0.0213(8) 0.0172(7) 0.0180(7) -0.0015(6) -0.0088(6) -0.0039(6)
C13 0.0195(8) 0.0214(8) 0.0183(7) -0.0008(6) -0.0033(6) -0.0041(6)
C14 0.0170(8) 0.0246(8) 0.0285(9) -0.0001(7) -0.0087(7) -0.0056(7)
C15 0.0236(8) 0.0249(8) 0.0297(9) -0.0032(7) -0.0142(7) -0.0069(7)
C16 0.0224(8) 0.0169(7) 0.0184(7) -0.0021(6) -0.0089(6) -0.0030(6)
C17 0.0174(7) 0.0165(7) 0.0150(7) -0.0016(6) -0.0060(6) -0.0044(6)
C18 0.0130(7) 0.0151(7) 0.0192(7) -0.0027(6) -0.0080(6) -0.0007(6)
C19 0.0190(8) 0.0159(7) 0.0186(7) -0.0003(6) -0.0054(6) -0.0034(6)
C20 0.0247(9) 0.0218(8) 0.0189(8) -0.0058(6) -0.0051(7) -0.0024(7)
C21 0.0260(9) 0.0152(7) 0.0296(9) -0.0072(6) -0.0123(7) -0.0003(7)
C22 0.0279(9) 0.0164(7) 0.0246(8) 0.0035(6) -0.0149(7) -0.0070(7)
C23 0.0206(8) 0.0189(8) 0.0160(7) 0.0004(6) -0.0094(6) -0.0055(6)
C24 0.0166(8) 0.0165(7) 0.0174(7) -0.0035(6) -0.0020(6) -0.0009(6)
C25 0.0184(8) 0.0156(7) 0.0149(7) -0.0048(6) -0.0033(6) -0.0020(6)
C26 0.0180(8) 0.0185(7) 0.0176(7) -0.0043(6) -0.0070(6) -0.0013(6)
C27 0.0183(8) 0.0229(8) 0.0185(7) -0.0067(6) -0.0037(6) -0.0073(6)
C28 0.0278(9) 0.0196(8) 0.0155(7) 0.0000(6) -0.0052(7) -0.0083(7)
C29 0.0220(8) 0.0226(8) 0.0184(8) -0.0017(6) -0.0082(7) 0.0000(7)
C30 0.0156(7) 0.0232(8) 0.0174(7) -0.0034(6) -0.0045(6) -0.0031(6)
N1 0.0150(6) 0.0127(6) 0.0162(6) -0.0018(5) -0.0063(5) -0.0025(5)
N4 0.0179(6) 0.0163(6) 0.0139(6) -0.0036(5) -0.0032(5) -0.0039(5)
O5 0.0244(6) 0.0200(6) 0.0192(5) -0.0074(4) -0.0063(5) -0.0058(5)

loop_
_atom_type_symbol
_atom_type_description
_atom_type_scat_dispersion_real
_atom_type_scat_dispersion_imag
_atom_type_scat_source
C C 0.0033 0.0016 'International Tables Vol C Tables 4.2.6.8 and 6.1.1.4'
H H 0.0000 0.0000 'International Tables Vol C Tables 4.2.6.8 and 6.1.1.4'
N N 0.0061 0.0033 'International Tables Vol C Tables 4.2.6.8 and 6.1.1.4'
O O 0.0106 0.0060 'International Tables Vol C Tables 4.2.6.8 and 6.1.1.4'

loop_
_exptl_crystal_face_index_h
_exptl_crystal_face_index_k
_exptl_crystal_face_index_l
_exptl_crystal_face_perp_dist
-2 0 13 0.0517
1 -7 -12 0.0440
1 14 0 0.1112
-1 10 11 0.0855
2 1 -13 0.0896
12 -3 7 0.0823
13 7 4 0.0989
0 -13 5 0.1150
-11 -11 -1 0.1302
-14 -3 -5 0.1091
-1 13 -5 0.1282
7 0 15 0.0788
8 13 10 0.1179
8 7 15 0.0994
-8 -8 -14 0.1044
-7 0 9 0.0705
-5 11 3 0.1144
-11 2 2 0.0945
11 0 -2 0.0848

loop_
_geom_angle_atom_site_label_1
_geom_angle_atom_site_label_2
_geom_angle_atom_site_label_3
_geom_angle
N4 C5 C6 103.44(12)
O5 C5 C6 129.63(13)
O5 C5 N4 126.55(13)
C5 C6 C7 102.11(12)
C11 C6 C5 119.57(12)
C11 C6 C7 114.69(12)
N1 C6 C5 103.54(11)
N1 C6 C7 98.98(11)
N1 C6 C11 115.14(12)
C6 C7 H7A 111.3
C6 C7 H7B 111.3
H7A C7 H7B 109.2
C8 C7 C6 102.48(11)
C8 C7 H7A 111.3
C8 C7 H7B 111.3
C7 C8 H8A 111.4
C7 C8 H8B 111.4
H8A C8 H8B 109.2
C9 C8 C7 101.97(12)
C9 C8 H8A 111.4
C9 C8 H8B 111.4
C10 C9 C8 115.92(13)
N1 C9 C8 100.28(11)
N1 C9 C10 116.88(13)
N1 C9 N4 101.56(11)
N4 C9 C8 106.88(12)
N4 C9 C10 113.51(12)
C9 C10 H10A 109.5
C9 C10 H10B 109.5
C9 C10 H10C 109.5
H10A C10 H10B 109.5
H10A C10 H10C 109.5
H10B C10 H10C 109.5
C12 C11 C6 118.05(13)
C16 C11 C6 123.10(13)
C16 C11 C12 118.84(14)
C11 C12 H12 119.6
C13 C12 C11 120.80(15)
C13 C12 H12 119.6
C12 C13 H13 120.1
C12 C13 C14 119.83(14)
C14 C13 H13 120.1
C13 C14 H14 120.1
C15 C14 C13 119.78(15)
C15 C14 H14 120.1
C14 C15 H15 119.8
C14 C15 C16 120.36(15)
C16 C15 H15 119.8
C11 C16 C15 120.37(14)
C11 C16 H16 119.8
C15 C16 H16 119.8
H17A C17 H17B 107.9
C18 C17 H17A 109.2
C18 C17 H17B 109.2
N1 C17 H17A 109.2
N1 C17 H17B 109.2
N1 C17 C18 112.02(12)
C19 C18 C17 119.83(13)
C19 C18 C23 118.26(14)
C23 C18 C17 121.83(13)
C18 C19 H19 119.7
C20 C19 C18 120.67(14)
C20 C19 H19 119.7
C19 C20 H20 119.7
C21 C20 C19 120.64(15)
C21 C20 H20 119.7
C20 C21 H21 120.3
C20 C21 C22 119.32(15)
C22 C21 H21 120.3
C21 C22 H22 119.9
C23 C22 C21 120.17(14)
C23 C22 H22 119.9
C18 C23 H23 119.5
C22 C23 C18 120.93(14)
C22 C23 H23 119.5
H24A C24 H24B 107.7
C25 C24 H24A 108.8
C25 C24 H24B 108.8
N4 C24 H24A 108.8
N4 C24 H24B 108.8
N4 C24 C25 113.97(12)
C26 C25 C24 119.23(14)
C30 C25 C24 121.28(14)
C30 C25 C26 119.47(14)
C25 C26 H26 119.8
C27 C26 C25 120.30(15)
C27 C26 H26 119.8
C26 C27 H27 120.0
C28 C27 C26 120.09(14)
C28 C27 H27 120.0
C27 C28 H28 120.1
C27 C28 C29 119.86(14)
C29 C28 H28 120.1
C28 C29 H29 120.0
C30 C29 C28 120.02(15)
C30 C29 H29 120.0
C25 C30 C29 120.26(14)
C25 C30 H30 119.9
C29 C30 H30 119.9
C9 N1 C6 95.81(11)
C9 N1 C17 115.10(11)
C17 N1 C6 115.36(11)
C5 N4 C9 108.26(11)
C5 N4 C24 122.24(13)
C24 N4 C9 124.96(12)

loop_
_geom_bond_atom_site_label_1
_geom_bond_atom_site_label_2
_geom_bond_distance
C5 C6 1.546(2)
C5 N4 1.3618(19)
C5 O5 1.2199(18)
C6 C7 1.560(2)
C6 C11 1.505(2)
C6 N1 1.4929(18)
C7 H7A 0.9700
C7 H7B 0.9700
C7 C8 1.542(2)
C8 H8A 0.9700
C8 H8B 0.9700
C8 C9 1.539(2)
C9 C10 1.503(2)
C9 N1 1.4699(19)
C9 N4 1.4942(19)
C10 H10A 0.9600
C10 H10B 0.9600
C10 H10C 0.9600
C11 C12 1.398(2)
C11 C16 1.388(2)
C12 H12 0.9300
C12 C13 1.388(2)
C13 H13 0.9300
C13 C14 1.389(2)
C14 H14 0.9300
C14 C15 1.385(2)
C15 H15 0.9300
C15 C16 1.393(2)
C16 H16 0.9300
C17 H17A 0.9700
C17 H17B 0.9700
C17 C18 1.512(2)
C17 N1 1.4706(19)
C18 C19 1.394(2)
C18 C23 1.395(2)
C19 H19 0.9300
C19 C20 1.385(2)
C20 H20 0.9300
C20 C21 1.383(2)
C21 H21 0.9300
C21 C22 1.387(2)
C22 H22 0.9300
C22 C23 1.387(2)
C23 H23 0.9300
C24 H24A 0.9700
C24 H24B 0.9700
C24 C25 1.510(2)
C24 N4 1.4552(18)
C25 C26 1.390(2)
C25 C30 1.388(2)
C26 H26 0.9300
C26 C27 1.390(2)
C27 H27 0.9300
C27 C28 1.383(2)
C28 H28 0.9300
C28 C29 1.391(2)
C29 H29 0.9300
C29 C30 1.389(2)
C30 H30 0.9300

loop_
_geom_torsion_atom_site_label_1
_geom_torsion_atom_site_label_2
_geom_torsion_atom_site_label_3
_geom_torsion_atom_site_label_4
_geom_torsion
C5 C6 C7 C8 -70.73(13)
C5 C6 C11 C12 178.66(13)
C5 C6 C11 C16 -2.6(2)
C5 C6 N1 C9 46.06(13)
C5 C6 N1 C17 -75.29(14)
C6 C5 N4 C9 -7.12(15)
C6 C5 N4 C24 -164.27(13)
C6 C7 C8 C9 0.57(14)
C6 C11 C12 C13 177.72(13)
C6 C11 C16 C15 -177.25(14)
C7 C6 C11 C12 -59.58(17)
C7 C6 C11 C16 119.19(15)
C7 C6 N1 C9 -58.81(12)
C7 C6 N1 C17 179.85(11)
C7 C8 C9 C10 -163.90(13)
C7 C8 C9 N1 -37.10(13)
C7 C8 C9 N4 68.43(14)
C8 C9 N1 C6 60.08(12)
C8 C9 N1 C17 -178.38(11)
C8 C9 N4 C5 -67.09(15)
C8 C9 N4 C24 89.28(16)
C10 C9 N1 C6 -173.76(13)
C10 C9 N1 C17 -52.22(17)
C10 C9 N4 C5 163.84(13)
C10 C9 N4 C24 -39.79(19)
C11 C6 C7 C8 158.41(12)
C11 C6 N1 C9 178.41(12)
C11 C6 N1 C17 57.07(16)
C11 C12 C13 C14 -0.1(2)
C12 C11 C16 C15 1.5(2)
C12 C13 C14 C15 0.9(2)
C13 C14 C15 C16 -0.5(2)
C14 C15 C16 C11 -0.7(2)
C16 C11 C12 C13 -1.1(2)
C17 C18 C19 C20 175.60(15)
C17 C18 C23 C22 -175.07(14)
C18 C17 N1 C6 -154.25(12)
C18 C17 N1 C9 95.52(14)
C18 C19 C20 C21 0.0(3)
C19 C18 C23 C22 1.6(2)
C19 C20 C21 C22 0.6(3)
C20 C21 C22 C23 -0.1(2)
C21 C22 C23 C18 -1.0(2)
C23 C18 C19 C20 -1.1(2)
C24 C25 C26 C27 -177.67(14)
C24 C25 C30 C29 178.85(14)
C25 C24 N4 C5 -124.48(15)
C25 C24 N4 C9 82.27(18)
C25 C26 C27 C28 -1.3(2)
C26 C25 C30 C29 0.7(2)
C26 C27 C28 C29 1.0(2)
C27 C28 C29 C30 0.2(2)
C28 C29 C30 C25 -1.1(2)
C30 C25 C26 C27 0.5(2)
N1 C6 C7 C8 35.31(13)
N1 C6 C11 C12 54.35(17)
N1 C6 C11 C16 -126.88(15)
N1 C9 N4 C5 37.53(14)
N1 C9 N4 C24 -166.10(12)
N1 C17 C18 C19 47.73(18)
N1 C17 C18 C23 -135.66(14)
N4 C5 C6 C7 77.38(13)
N4 C5 C6 C11 -154.82(13)
N4 C5 C6 N1 -25.09(14)
N4 C9 N1 C6 -49.69(12)
N4 C9 N1 C17 71.85(14)
N4 C24 C25 C26 -134.36(15)
N4 C24 C25 C30 47.5(2)
O5 C5 C6 C7 -95.84(18)
O5 C5 C6 C11 32.0(2)
O5 C5 C6 N1 161.69(15)
O5 C5 N4 C9 166.38(15)
O5 C5 N4 C24 9.2(2)

loop_
_exptl_oxdiff_crystal_face_indexfrac_h
_exptl_oxdiff_crystal_face_indexfrac_k
_exptl_oxdiff_crystal_face_indexfrac_l
_exptl_oxdiff_crystal_face_x
_exptl_oxdiff_crystal_face_y
_exptl_oxdiff_crystal_face_z
-2.0000 -0.0000 13.0000 0.7384 -0.5334 0.4199
1.0000 -7.0000 -12.0000 -0.7662 0.6068 0.0690
1.0000 14.0000 -0.0000 0.2222 -0.2107 -0.9133
-1.0000 10.0000 11.0000 0.7852 -0.6013 -0.2971
2.0000 1.0000 -13.0000 -0.7171 0.5202 -0.4851
12.0000 -3.0000 7.0000 -0.6689 -0.5892 0.4260
13.0000 7.0000 4.0000 -0.6671 -0.6121 -0.3233
0.0000 -13.0000 5.0000 -0.0524 -0.0539 1.0101
-11.0000 -11.0000 -1.0000 0.5634 0.4774 0.6820
-14.0000 -3.0000 -5.0000 0.7841 0.6305 0.0296
-1.0000 13.0000 -5.0000 0.1291 0.0800 -1.0104
7.0000 -0.0000 15.0000 0.1385 -0.8586 0.4874
8.0000 13.0000 10.0000 0.1143 -0.8308 -0.5224
8.0000 7.0000 15.0000 0.2113 -0.9770 0.0309
-8.0000 -8.0000 -14.0000 -0.1876 0.9451 0.0667
-7.0000 -0.0000 9.0000 0.9417 -0.2226 0.2889
-5.0000 11.0000 3.0000 0.7531 -0.1496 -0.6224
-11.0000 2.0000 2.0000 0.9759 0.1709 -0.0693
11.0000 0.0000 -2.0000 -0.9332 -0.1972 -0.0612
